data_7206394
loop_
_publ_author_name
'Liu, Bin'
'Zheng, Hai-Bin'
'Wang, Zhe-Ming'
'Gao, Song'

_publ_section_title
;
 Chiral crystalline solids of ammonium-templated ErIII--formate
 frameworks assembled from three achiral acentric components
;
_journal_issue 17
_journal_name_full CrystEngComm
_journal_page_first 5285
_journal_paper_doi 10.1039/c1ce05250k
_journal_volume 13
_journal_year 2011
_chemical_formula_sum 'C5 H9 Er N2 O8'
_chemical_formula_weight 392.40
_chemical_name_systematic
;
?
;
_space_group_IT_number 20
_symmetry_cell_setting orthorhombic
_symmetry_space_group_name_Hall 'C 2c 2'
_symmetry_space_group_name_H-M 'C 2 2 21'
_atom_sites_solution_hydrogens geom
_atom_sites_solution_primary direct
_atom_sites_solution_secondary difmap
_audit_creation_method SHELXL-97
_cell_angle_alpha 90.00
_cell_angle_beta 90.00
_cell_angle_gamma 90.00
_cell_formula_units_Z 4
_cell_length_a 6.6552(2)
_cell_length_b 18.3549(5)
_cell_length_c 8.4346(3)
_cell_measurement_reflns_used 4707
_cell_measurement_temperature 290
_cell_measurement_theta_max 28.700
_cell_measurement_theta_min 3.395
_cell_volume 1030.33(6)
_computing_cell_refinement 'HKL Scalepack (Otwinowski & Minor, 1997)'
_computing_data_collection 'KappaCCD (Nonius B. V., 1998)'
_computing_data_reduction 'HKL Denzo (Otwinowski & Minor, 1997) & maXus (Mackay et al., 1998)'
_computing_molecular_graphics 'Bruker SHELXTL V5.1 (Sheldrick, 1998)'
_computing_publication_material 'SHELXL-97 (Sheldrick, 1997)'
_computing_structure_refinement 'SHELXL-97 (Sheldrick, 1997)'
_computing_structure_solution 'SHELXS-97 (Sheldrick, 1997)'
_diffrn_ambient_temperature 290
_diffrn_detector_area_resol_mean 9
_diffrn_measured_fraction_theta_full 0.995
_diffrn_measured_fraction_theta_max 0.995
_diffrn_measurement_device_type 'NONIUS KappaCCD'
_diffrn_measurement_method CCD
_diffrn_radiation_monochromator graphite
_diffrn_radiation_source 'fine-focus sealed tube'
_diffrn_radiation_type MoK\a
_diffrn_radiation_wavelength 0.71073
_diffrn_reflns_av_R_equivalents 0.0548
_diffrn_reflns_av_sigmaI/netI 0.0415
_diffrn_reflns_limit_h_max 8
_diffrn_reflns_limit_h_min -6
_diffrn_reflns_limit_k_max 24
_diffrn_reflns_limit_k_min -24
_diffrn_reflns_limit_l_max 11
_diffrn_reflns_limit_l_min -11
_diffrn_reflns_number 8267
_diffrn_reflns_theta_full 28.66
_diffrn_reflns_theta_max 28.66
_diffrn_reflns_theta_min 4.06
_diffrn_standards_decay_% none
_exptl_absorpt_coefficient_mu 8.177
_exptl_absorpt_correction_T_max 0.726
_exptl_absorpt_correction_T_min 0.639
_exptl_absorpt_correction_type multi-scan
_exptl_absorpt_process_details
;
multi-scan from symmetry-related measurements
Sortav (Blessing 1995, 1997)
;
_exptl_crystal_colour pink
_exptl_crystal_density_diffrn 2.530
_exptl_crystal_density_method 'not measured'
_exptl_crystal_description column
_exptl_crystal_F_000 740
_exptl_crystal_size_max 0.17
_exptl_crystal_size_mid 0.07
_exptl_crystal_size_min 0.04
_refine_diff_density_max 1.002
_refine_diff_density_min -1.175
_refine_diff_density_rms 0.151
_refine_ls_abs_structure_details 'Flack H D (1983), Acta Cryst. A39, 876-881'
_refine_ls_abs_structure_Flack -0.014(17)
_refine_ls_extinction_method none
_refine_ls_goodness_of_fit_ref 0.984
_refine_ls_hydrogen_treatment constr
_refine_ls_matrix_type full
_refine_ls_number_parameters 75
_refine_ls_number_reflns 1330
_refine_ls_number_restraints 0
_refine_ls_restrained_S_all 0.984
_refine_ls_R_factor_all 0.0294
_refine_ls_R_factor_gt 0.0224
_refine_ls_shift/su_max 0.001
_refine_ls_shift/su_mean 0.000
_refine_ls_structure_factor_coef Fsqd
_refine_ls_weighting_details 'calc w=1/[\s^2^(Fo^2^)+(0.0212P)^2^+0.0000P] where P=(Fo^2^+2Fc^2^)/3'
_refine_ls_weighting_scheme calc
_refine_ls_wR_factor_gt 0.0428
_refine_ls_wR_factor_ref 0.0439
_reflns_number_gt 1177
_reflns_number_total 1330
_reflns_threshold_expression >2sigma(I)
_cod_data_source_file c1ce05250k.txt
_cod_data_source_block 3
_cod_depositor_comments
;
The following automatic conversions were performed:

'_symmetry_cell_setting' value 'Orthorhombic' changed to
'orthorhombic' according to
/home/saulius/struct/CIF-dictionaries/cif_core.dic dictionary named
'cif_core.dic' version 2.4.1 from 2010-06-29.

Automatic conversion script
Id: cif_fix_values 1715 2011-07-08 13:25:40Z adriana 

The following automatic conversions were performed:

'_refine_ls_hydrogen_treatment' value 'constr.' was replaced with the
value 'constr' as specified in the replacement file
'src/cod-tools/trunk/data/replacement-values/replacement_values.lst'.

Automatic conversion script
Id: cif_fix_values 5376 2017-05-30 11:51:03Z andrius 
;
_cod_original_sg_symbol_H-M 'C 222(1)'
_cod_database_code 7206394

loop_
_symmetry_equiv_pos_as_xyz
'x, y, z'
'-x, -y, z+1/2'
'-x, y, -z+1/2'
'x, -y, -z'
'x+1/2, y+1/2, z'
'-x+1/2, -y+1/2, z+1/2'
'-x+1/2, y+1/2, -z+1/2'
'x+1/2, -y+1/2, -z'

loop_
_atom_site_label
_atom_site_type_symbol
_atom_site_fract_x
_atom_site_fract_y
_atom_site_fract_z
_atom_site_U_iso_or_equiv
_atom_site_adp_type
_atom_site_occupancy
_atom_site_symmetry_multiplicity
_atom_site_calc_flag
_atom_site_refinement_flags
Er1 Er 0.5000 0.357292(12) 0.7500 0.01312(8) Uani 1 2 d S
O1 O 0.3207(5) 0.25808(19) 0.8471(4) 0.0228(8) Uani 1 1 d .
O2 O 0.1743(5) 0.18375(19) 1.0189(4) 0.0268(8) Uani 1 1 d .
O3 O 0.1656(5) 0.40540(16) 0.7687(9) 0.0269(11) Uani 1 1 d .
O4 O 0.4889(12) 0.45012(16) 0.5703(4) 0.0324(8) Uani 1 1 d .
C1 C 0.2371(12) 0.2439(4) 0.9753(8) 0.0250(16) Uani 1 1 d .
H1 H 0.2200 0.2825 1.0455 0.030 Uiso 1 1 calc R
C2 C 0.0000 0.3743(3) 0.7500 0.0239(13) Uani 1 2 d S
H2 H 0.0000 0.3236 0.7500 0.029 Uiso 1 2 calc SR
C3 C 0.5741(11) 0.5000 0.5000 0.0271(17) Uani 1 2 d S
H3 H 0.7138 0.5000 0.5000 0.033 Uiso 1 2 calc SR
C4 C 0.5000 0.0953(3) 0.7500 0.0322(14) Uani 1 2 d S
H4 H 0.5000 0.1459 0.7500 0.039 Uiso 1 2 calc SR
N1 N 0.3634(7) 0.0630(3) 0.8311(5) 0.0387(12) Uani 1 1 d .
H11 H 0.3589 0.0162 0.8337 0.046 Uiso 1 1 calc R
H12 H 0.2763 0.0881 0.8828 0.046 Uiso 1 1 calc R

loop_
_atom_site_aniso_label
_atom_site_aniso_U_11
_atom_site_aniso_U_22
_atom_site_aniso_U_33
_atom_site_aniso_U_23
_atom_site_aniso_U_13
_atom_site_aniso_U_12
Er1 0.01297(12) 0.01319(12) 0.01321(12) 0.000 -0.0010(3) 0.000
O1 0.0225(19) 0.0256(19) 0.0202(19) 0.0053(15) 0.0070(14) -0.0048(15)
O2 0.031(2) 0.024(2) 0.025(2) 0.0052(16) 0.0096(16) -0.0053(16)
O3 0.0105(14) 0.0249(15) 0.045(3) -0.002(2) 0.003(2) -0.0012(11)
O4 0.032(2) 0.0265(16) 0.0387(18) 0.0195(14) -0.004(3) 0.001(4)
C1 0.027(3) 0.021(3) 0.026(4) 0.001(3) 0.006(3) 0.001(2)
C2 0.013(3) 0.021(3) 0.037(4) 0.000 0.012(7) 0.000
C3 0.025(4) 0.026(4) 0.031(4) 0.004(3) 0.000 0.000
C4 0.036(4) 0.024(3) 0.037(4) 0.000 -0.006(10) 0.000
N1 0.040(3) 0.039(3) 0.037(3) -0.006(2) 0.014(2) -0.003(2)

loop_
_atom_type_symbol
_atom_type_description
_atom_type_scat_dispersion_real
_atom_type_scat_dispersion_imag
_atom_type_scat_source
C C 0.0033 0.0016 'International Tables Vol C Tables 4.2.6.8 and 6.1.1.4'
H H 0.0000 0.0000 'International Tables Vol C Tables 4.2.6.8 and 6.1.1.4'
N N 0.0061 0.0033 'International Tables Vol C Tables 4.2.6.8 and 6.1.1.4'
O O 0.0106 0.0060 'International Tables Vol C Tables 4.2.6.8 and 6.1.1.4'
Er Er -0.2586 4.9576 'International Tables Vol C Tables 4.2.6.8 and 6.1.1.4'

loop_
_geom_angle_atom_site_label_1
_geom_angle_atom_site_label_2
_geom_angle_atom_site_label_3
_geom_angle
_geom_angle_site_symmetry_1
_geom_angle_site_symmetry_3
O4 Er1 O4 83.38(16) . 3_656
O4 Er1 O1 143.31(19) . .
O4 Er1 O1 111.56(15) 3_656 .
O4 Er1 O1 111.56(15) . 3_656
O4 Er1 O1 143.31(19) 3_656 3_656
O1 Er1 O1 76.94(17) . 3_656
O4 Er1 O2 71.21(14) . 6_554
O4 Er1 O2 142.46(17) 3_656 6_554
O1 Er1 O2 77.96(12) . 6_554
O1 Er1 O2 73.44(12) 3_656 6_554
O4 Er1 O2 142.46(17) . 8_557
O4 Er1 O2 71.21(14) 3_656 8_557
O1 Er1 O2 73.44(12) . 8_557
O1 Er1 O2 77.96(12) 3_656 8_557
O2 Er1 O2 143.25(17) 6_554 8_557
O4 Er1 O3 73.2(2) . 3_656
O4 Er1 O3 74.9(2) 3_656 3_656
O1 Er1 O3 141.91(13) . 3_656
O1 Er1 O3 77.83(12) 3_656 3_656
O2 Er1 O3 120.83(19) 6_554 3_656
O2 Er1 O3 73.71(17) 8_557 3_656
O4 Er1 O3 74.9(2) . .
O4 Er1 O3 73.2(2) 3_656 .
O1 Er1 O3 77.83(12) . .
O1 Er1 O3 141.91(13) 3_656 .
O2 Er1 O3 73.71(17) 6_554 .
O2 Er1 O3 120.83(19) 8_557 .
O3 Er1 O3 136.81(14) 3_656 .
C1 O1 Er1 134.4(4) . .
C1 O2 Er1 133.5(4) . 6
C2 O3 Er1 129.8(3) . .
C3 O4 Er1 149.5(6) . .
O2 C1 O1 126.6(6) . .
O2 C1 H1 116.7 . .
O1 C1 H1 116.7 . .
O3 C2 O3 125.7(5) . 3_556
O3 C2 H2 117.2 . .
O3 C2 H2 117.2 3_556 .
O4 C3 O4 125.1(9) . 4_566
O4 C3 H3 117.5 . .
O4 C3 H3 117.5 4_566 .
N1 C4 N1 125.0(7) 3_656 .
N1 C4 H4 117.5 3_656 .
N1 C4 H4 117.5 . .
C4 N1 H11 120.0 . .
C4 N1 H12 120.0 . .
H11 N1 H12 120.0 . .

loop_
_geom_bond_atom_site_label_1
_geom_bond_atom_site_label_2
_geom_bond_distance
_geom_bond_site_symmetry_2
Er1 O4 2.282(3) .
Er1 O4 2.282(3) 3_656
Er1 O1 2.326(3) .
Er1 O1 2.326(3) 3_656
Er1 O2 2.390(3) 6_554
Er1 O2 2.390(3) 8_557
Er1 O3 2.399(3) 3_656
Er1 O3 2.399(3) .
O1 C1 1.244(8) .
O2 C1 1.237(8) .
O2 Er1 2.390(3) 6
O3 C2 1.251(4) .
O4 C3 1.229(5) .
C1 H1 0.9300 .
C2 O3 1.251(4) 3_556
C2 H2 0.9300 .
C3 O4 1.229(5) 4_566
C3 H3 0.9300 .
C4 N1 1.283(5) 3_656
C4 N1 1.283(5) .
C4 H4 0.9300 .
N1 H11 0.8600 .
N1 H12 0.8600 .

loop_
_geom_hbond_atom_site_label_D
_geom_hbond_atom_site_label_H
_geom_hbond_atom_site_label_A
_geom_hbond_distance_DH
_geom_hbond_distance_HA
_geom_hbond_distance_DA
_geom_hbond_angle_DHA
_geom_hbond_site_symmetry_A
N1 H12 O2 0.86 2.20 3.002(6) 154.1 .
N1 H11 O3 0.86 2.22 3.018(6) 155.4 7_546
N1 H11 O4 0.86 2.74 3.237(8) 118.7 7_546
N1 H12 O4 0.86 2.47 3.103(7) 130.8 6
C4 H4 O1 0.93 2.52 3.321(7) 144.9 .
C4 H4 O1 0.93 2.52 3.321(7) 144.9 3_656
